data_4350258
loop_
_publ_author_name
'Rusanova, Julia'
'Rusanov, Eduard'
'Gorelsky, S. I.'
'Christendat, Dharamdat'
'Popescu, Raluca'
'Farah, Abdiaziz A.'
'Beaulac, R\'emi'
'Reber, Christian'
'Lever, A. B. P.'

_publ_section_title
;
 The very covalent diammino(o-benzoquinonediimine) dichlororuthenium(II).
 An example of very strong pi-back-donation.
;
_journal_issue 16
_journal_name_full 'Inorganic chemistry'
_journal_page_first 6246
_journal_page_last 6262
_journal_paper_doi 10.1021/ic060220z
_journal_volume 45
_journal_year 2006
_chemical_formula_moiety 'C10 H20 Cl2 N2 O2 Ru S2'
_chemical_formula_sum 'C10 H20 Cl2 N2 O2 Ru S2'
_chemical_formula_weight 436.37
_space_group_IT_number 14
_space_group_name_Hall '-P 2yn'
_space_group_name_H-M_alt 'P 1 21/n 1'
_symmetry_cell_setting monoclinic
_symmetry_Int_Tables_number 14
_symmetry_space_group_name_Hall '-P 2yn'
_symmetry_space_group_name_H-M 'P 1 21/n 1'
_atom_sites_solution_hydrogens geom
_atom_sites_solution_primary direct
_atom_sites_solution_secondary difmap
_cell_angle_alpha 90.00
_cell_angle_beta 98.459(2)
_cell_angle_gamma 90.00
_cell_formula_units_Z 4
_cell_length_a 12.6292(7)
_cell_length_b 8.1826(4)
_cell_length_c 15.5387(9)
_cell_measurement_reflns_used 29492
_cell_measurement_temperature 150(1)
_cell_measurement_theta_max 25.03
_cell_measurement_theta_min 2.55
_cell_volume 1588.30(15)
_computing_cell_refinement 'Denzo-SMN (Otwinowski & Minor, 1997)'
_computing_data_collection 'Collect (Nonius BV, 1997-2002)'
_computing_data_reduction 'Denzo-SMN (Otwinowski & Minor, 1997)'
_computing_molecular_graphics 'SHELXTL V6.12 (Sheldrick, 2001)'
_computing_publication_material 'SHELXTL V6.12 (Sheldrick, 2001)'
_computing_structure_refinement 'SHELXL-97 (Sheldrick, 1997)'
_computing_structure_solution 'SHELXS-97 (Sheldrick, 1990)'
_diffrn_ambient_temperature 150(1)
_diffrn_detector_area_resol_mean 9
_diffrn_measured_fraction_theta_full 0.995
_diffrn_measured_fraction_theta_max 0.995
_diffrn_measurement_device_type 'Nonius KappaCCD'
_diffrn_measurement_method '\f scan and \w scans with \k offsets'
_diffrn_radiation_monochromator graphite
_diffrn_radiation_source 'fine-focus sealed tube'
_diffrn_radiation_type MoK\a
_diffrn_radiation_wavelength 0.71073
_diffrn_reflns_av_R_equivalents 0.0858
_diffrn_reflns_av_sigmaI/netI 0.0709
_diffrn_reflns_limit_h_max 14
_diffrn_reflns_limit_h_min -15
_diffrn_reflns_limit_k_max 9
_diffrn_reflns_limit_k_min -9
_diffrn_reflns_limit_l_max 18
_diffrn_reflns_limit_l_min -18
_diffrn_reflns_number 15308
_diffrn_reflns_theta_full 25.06
_diffrn_reflns_theta_max 25.06
_diffrn_reflns_theta_min 2.65
_diffrn_standards_decay_% 0
_diffrn_standards_number 0
_exptl_absorpt_coefficient_mu 1.585
_exptl_absorpt_correction_T_max 0.923
_exptl_absorpt_correction_T_min 0.819
_exptl_absorpt_correction_type multi-scan
_exptl_absorpt_process_details
; 
multi-scan from symmetry-related measurements Sortav (Blessing 1995)
;
_exptl_crystal_colour yellow
_exptl_crystal_density_diffrn 1.825
_exptl_crystal_density_method 'not measured'
_exptl_crystal_description prism
_exptl_crystal_F_000 880
_exptl_crystal_size_max 0.10
_exptl_crystal_size_mid 0.08
_exptl_crystal_size_min 0.06
_refine_diff_density_max 0.835
_refine_diff_density_min -1.031
_refine_diff_density_rms 0.134
_refine_ls_extinction_method none
_refine_ls_goodness_of_fit_ref 1.041
_refine_ls_hydrogen_treatment mixed
_refine_ls_matrix_type full
_refine_ls_number_parameters 192
_refine_ls_number_reflns 2790
_refine_ls_number_restraints 4
_refine_ls_restrained_S_all 1.041
_refine_ls_R_factor_all 0.0619
_refine_ls_R_factor_gt 0.0413
_refine_ls_shift/su_max 0.000
_refine_ls_shift/su_mean 0.000
_refine_ls_structure_factor_coef Fsqd
_refine_ls_weighting_details 'calc w=1/[\s^2^(Fo^2^)+(0.0400P)^2^+0.8663P] where P=(Fo^2^+2Fc^2^)/3'
_refine_ls_weighting_scheme calc
_refine_ls_wR_factor_gt 0.0930
_refine_ls_wR_factor_ref 0.1013
_reflns_number_gt 2136
_reflns_number_total 2790
_reflns_threshold_expression >2sigma(I)
_cod_data_source_file ic060220zsi20060207_094702.cif
_cod_data_source_block (Ru(opda)(dmso)2Cl2)
_cod_depositor_comments
;
The following automatic conversions were performed:

data item '_symmetry_cell_setting' value 'Monoclinic' was changed to
'monoclinic' in accordance with the
/home/saulius/struct/COD-crude-data/automatic-downloads/DataCite-retrospective/ACS/depositions/lib/dictionaries/cif_core.dic
dictionary named 'cif_core.dic' version 2.4.2 last updated on
2011-04-26.

Automatic conversion script
Id: cif_fix_values 6909 2019-04-08 15:41:33Z antanas 
;
_cod_original_sg_symbol_H-M P21/n
_cod_database_code 4350258

loop_
_symmetry_equiv_pos_as_xyz
'x, y, z'
'-x+1/2, y+1/2, -z+1/2'
'-x, -y, -z'
'x-1/2, -y-1/2, z-1/2'

loop_
_atom_site_label
_atom_site_type_symbol
_atom_site_fract_x
_atom_site_fract_y
_atom_site_fract_z
_atom_site_U_iso_or_equiv
_atom_site_adp_type
_atom_site_occupancy
_atom_site_symmetry_multiplicity
_atom_site_calc_flag
_atom_site_refinement_flags
Ru1 Ru 0.45314(3) 0.28461(5) 0.25047(2) 0.02447(15) Uani 1 1 d .
S1 S 0.49215(10) 0.51489(14) 0.18466(8) 0.0273(3) Uani 1 1 d .
S2 S 0.48668(10) 0.12507(14) 0.13971(8) 0.0280(3) Uani 1 1 d .
Cl1 Cl 0.63205(10) 0.27330(14) 0.32860(8) 0.0324(3) Uani 1 1 d .
Cl2 Cl 0.26427(9) 0.29112(14) 0.19550(8) 0.0297(3) Uani 1 1 d .
O1 O 0.4907(3) 0.6634(4) 0.2402(2) 0.0334(8) Uani 1 1 d .
O2 O 0.4991(3) 0.2061(4) 0.0556(2) 0.0371(9) Uani 1 1 d .
N1 N 0.4130(3) 0.4303(5) 0.3544(3) 0.0290(9) Uani 1 1 d D
H1N H 0.472(2) 0.489(5) 0.373(3) 0.037(15) Uiso 1 1 d D
H2N H 0.359(3) 0.498(6) 0.335(4) 0.07(2) Uiso 1 1 d D
N2 N 0.4161(3) 0.0928(5) 0.3356(3) 0.0280(9) Uani 1 1 d D
H3N H 0.473(3) 0.025(6) 0.343(4) 0.058(19) Uiso 1 1 d D
H4N H 0.355(2) 0.039(5) 0.316(3) 0.033(14) Uiso 1 1 d D
C1 C 0.3927(4) 0.1605(6) 0.4176(3) 0.0277(11) Uani 1 1 d .
C2 C 0.3734(4) 0.0600(6) 0.4857(3) 0.0315(12) Uani 1 1 d .
H2 H 0.3751 -0.0531 0.4799 0.038 Uiso 1 1 calc R
C3 C 0.3517(4) 0.1302(7) 0.5626(3) 0.0359(12) Uani 1 1 d .
H3 H 0.3376 0.0636 0.6081 0.043 Uiso 1 1 calc R
C4 C 0.3507(4) 0.2987(6) 0.5721(3) 0.0351(12) Uani 1 1 d .
H4 H 0.3369 0.3446 0.6241 0.042 Uiso 1 1 calc R
C5 C 0.3703(4) 0.3983(6) 0.5046(3) 0.0305(11) Uani 1 1 d .
H5 H 0.3691 0.5113 0.5109 0.037 Uiso 1 1 calc R
C6 C 0.3918(4) 0.3293(6) 0.4264(3) 0.0282(11) Uani 1 1 d .
C7 C 0.4068(4) 0.5540(6) 0.0854(3) 0.0320(12) Uani 1 1 d .
H7A H 0.3368 0.5828 0.0975 0.048 Uiso 1 1 calc R
H7B H 0.4020 0.4578 0.0496 0.048 Uiso 1 1 calc R
H7C H 0.4354 0.6425 0.0554 0.048 Uiso 1 1 calc R
C8 C 0.6193(4) 0.5142(6) 0.1488(3) 0.0340(12) Uani 1 1 d .
H8A H 0.6309 0.6175 0.1223 0.051 Uiso 1 1 calc R
H8B H 0.6216 0.4283 0.1070 0.051 Uiso 1 1 calc R
H8C H 0.6742 0.4965 0.1976 0.051 Uiso 1 1 calc R
C9 C 0.3852(4) -0.0239(6) 0.1120(3) 0.0351(12) Uani 1 1 d .
H9A H 0.3175 0.0296 0.0959 0.053 Uiso 1 1 calc R
H9B H 0.3815 -0.0937 0.1611 0.053 Uiso 1 1 calc R
H9C H 0.4016 -0.0882 0.0640 0.053 Uiso 1 1 calc R
C10 C 0.6002(4) -0.0051(6) 0.1642(4) 0.0395(13) Uani 1 1 d .
H10A H 0.6092 -0.0679 0.1136 0.059 Uiso 1 1 calc R
H10B H 0.5896 -0.0776 0.2108 0.059 Uiso 1 1 calc R
H10C H 0.6630 0.0600 0.1814 0.059 Uiso 1 1 calc R

loop_
_atom_site_aniso_label
_atom_site_aniso_U_11
_atom_site_aniso_U_22
_atom_site_aniso_U_33
_atom_site_aniso_U_23
_atom_site_aniso_U_13
_atom_site_aniso_U_12
Ru1 0.0273(2) 0.0238(2) 0.0227(2) 0.00079(16) 0.00510(16) -0.00023(16)
S1 0.0328(7) 0.0247(6) 0.0248(6) 0.0014(5) 0.0057(5) -0.0018(5)
S2 0.0329(7) 0.0247(6) 0.0275(6) -0.0002(5) 0.0084(5) -0.0002(5)
Cl1 0.0293(7) 0.0342(7) 0.0325(7) 0.0009(5) 0.0006(5) 0.0004(5)
Cl2 0.0274(6) 0.0295(6) 0.0321(7) -0.0007(5) 0.0034(5) 0.0016(5)
O1 0.047(2) 0.0245(18) 0.0294(19) -0.0056(14) 0.0087(16) -0.0034(16)
O2 0.059(2) 0.0304(19) 0.0248(19) 0.0034(15) 0.0168(17) -0.0004(17)
N1 0.030(3) 0.030(2) 0.027(2) 0.0007(18) 0.0061(19) -0.003(2)
N2 0.023(2) 0.029(2) 0.033(2) 0.0034(18) 0.0069(19) 0.0000(18)
C1 0.026(3) 0.033(3) 0.024(3) -0.002(2) 0.001(2) 0.001(2)
C2 0.032(3) 0.033(3) 0.029(3) 0.009(2) 0.003(2) -0.002(2)
C3 0.031(3) 0.050(3) 0.027(3) 0.007(2) 0.005(2) -0.003(2)
C4 0.031(3) 0.052(4) 0.022(3) -0.005(2) 0.007(2) 0.001(2)
C5 0.037(3) 0.034(3) 0.019(2) -0.003(2) 0.002(2) 0.001(2)
C6 0.023(3) 0.036(3) 0.025(3) 0.003(2) 0.002(2) 0.000(2)
C7 0.039(3) 0.032(3) 0.023(3) 0.005(2) 0.001(2) -0.001(2)
C8 0.035(3) 0.032(3) 0.037(3) 0.001(2) 0.013(2) -0.001(2)
C9 0.038(3) 0.030(3) 0.039(3) -0.010(2) 0.008(2) -0.005(2)
C10 0.041(3) 0.030(3) 0.048(3) -0.004(2) 0.009(3) 0.008(2)

loop_
_atom_type_symbol
_atom_type_description
_atom_type_scat_dispersion_real
_atom_type_scat_dispersion_imag
_atom_type_scat_source
C C 0.0033 0.0016 'International Tables Vol C Tables 4.2.6.8 and 6.1.1.4'
H H 0.0000 0.0000 'International Tables Vol C Tables 4.2.6.8 and 6.1.1.4'
N N 0.0061 0.0033 'International Tables Vol C Tables 4.2.6.8 and 6.1.1.4'
Cl Cl 0.1484 0.1585 'International Tables Vol C Tables 4.2.6.8 and 6.1.1.4'
Ru Ru -1.2594 0.8363 'International Tables Vol C Tables 4.2.6.8 and 6.1.1.4'
S S 0.1246 0.1234 'International Tables Vol C Tables 4.2.6.8 and 6.1.1.4'
O O 0.0106 0.0060 'International Tables Vol C Tables 4.2.6.8 and 6.1.1.4'

loop_
_geom_angle_atom_site_label_1
_geom_angle_atom_site_label_2
_geom_angle_atom_site_label_3
_geom_angle
N1 Ru1 N2 81.02(16)
N1 Ru1 S1 88.19(11)
N2 Ru1 S1 168.87(11)
N1 Ru1 S2 176.93(12)
N2 Ru1 S2 97.45(11)
S1 Ru1 S2 93.45(4)
N1 Ru1 Cl1 87.11(12)
N2 Ru1 Cl1 86.23(12)
S1 Ru1 Cl1 90.54(4)
S2 Ru1 Cl1 95.46(4)
N1 Ru1 Cl2 85.57(12)
N2 Ru1 Cl2 86.61(11)
S1 Ru1 Cl2 95.31(4)
S2 Ru1 Cl2 91.69(4)
Cl1 Ru1 Cl2 170.47(4)
O1 S1 C8 105.8(2)
O1 S1 C7 107.3(2)
C8 S1 C7 100.9(2)
O1 S1 Ru1 113.56(14)
C8 S1 Ru1 114.32(17)
C7 S1 Ru1 113.77(17)
O2 S2 C9 105.0(2)
O2 S2 C10 105.5(2)
C9 S2 C10 99.8(2)
O2 S2 Ru1 117.85(14)
C9 S2 Ru1 111.93(17)
C10 S2 Ru1 114.81(19)
C6 N1 Ru1 111.0(3)
C6 N1 H1N 108(3)
Ru1 N1 H1N 105(3)
C6 N1 H2N 113(4)
Ru1 N1 H2N 110(4)
H1N N1 H2N 109(5)
C1 N2 Ru1 110.5(3)
C1 N2 H3N 113(4)
Ru1 N2 H3N 107(4)
C1 N2 H4N 102(3)
Ru1 N2 H4N 113(3)
H3N N2 H4N 112(5)
C6 C1 C2 120.5(4)
C6 C1 N2 118.1(4)
C2 C1 N2 121.4(4)
C3 C2 C1 119.3(5)
C3 C2 H2 120.3
C1 C2 H2 120.3
C2 C3 C4 120.6(5)
C2 C3 H3 119.7
C4 C3 H3 119.7
C5 C4 C3 120.1(4)
C5 C4 H4 120.0
C3 C4 H4 120.0
C4 C5 C6 120.0(5)
C4 C5 H5 120.0
C6 C5 H5 120.0
C1 C6 C5 119.5(4)
C1 C6 N1 119.1(4)
C5 C6 N1 121.4(4)
S1 C7 H7A 109.5
S1 C7 H7B 109.5
H7A C7 H7B 109.5
S1 C7 H7C 109.5
H7A C7 H7C 109.5
H7B C7 H7C 109.5
S1 C8 H8A 109.5
S1 C8 H8B 109.5
H8A C8 H8B 109.5
S1 C8 H8C 109.5
H8A C8 H8C 109.5
H8B C8 H8C 109.5
S2 C9 H9A 109.5
S2 C9 H9B 109.5
H9A C9 H9B 109.5
S2 C9 H9C 109.5
H9A C9 H9C 109.5
H9B C9 H9C 109.5
S2 C10 H10A 109.5
S2 C10 H10B 109.5
H10A C10 H10B 109.5
S2 C10 H10C 109.5
H10A C10 H10C 109.5
H10B C10 H10C 109.5

loop_
_geom_bond_atom_site_label_1
_geom_bond_atom_site_label_2
_geom_bond_distance
Ru1 N1 2.128(4)
Ru1 N2 2.148(4)
Ru1 S1 2.2332(12)
Ru1 S2 2.2495(12)
Ru1 Cl1 2.4043(13)
Ru1 Cl2 2.4130(12)
S1 O1 1.493(3)
S1 C8 1.776(5)
S1 C7 1.776(5)
S2 O2 1.494(3)
S2 C9 1.776(5)
S2 C10 1.782(5)
N1 C6 1.447(6)
N1 H1N 0.897(10)
N1 H2N 0.897(10)
N2 C1 1.458(6)
N2 H3N 0.898(10)
N2 H4N 0.898(10)
C1 C6 1.388(7)
C1 C2 1.390(7)
C2 C3 1.389(7)
C2 H2 0.9300
C3 C4 1.387(7)
C3 H3 0.9300
C4 C5 1.380(7)
C4 H4 0.9300
C5 C6 1.401(6)
C5 H5 0.9300
C7 H7A 0.9600
C7 H7B 0.9600
C7 H7C 0.9600
C8 H8A 0.9600
C8 H8B 0.9600
C8 H8C 0.9600
C9 H9A 0.9600
C9 H9B 0.9600
C9 H9C 0.9600
C10 H10A 0.9600
C10 H10B 0.9600
C10 H10C 0.9600

loop_
_geom_torsion_atom_site_label_1
_geom_torsion_atom_site_label_2
_geom_torsion_atom_site_label_3
_geom_torsion_atom_site_label_4
_geom_torsion
N1 Ru1 S1 O1 8.0(2)
N2 Ru1 S1 O1 -6.1(6)
S2 Ru1 S1 O1 -174.59(16)
Cl1 Ru1 S1 O1 -79.08(16)
Cl2 Ru1 S1 O1 93.38(16)
N1 Ru1 S1 C8 129.6(2)
N2 Ru1 S1 C8 115.5(6)
S2 Ru1 S1 C8 -52.99(19)
Cl1 Ru1 S1 C8 42.51(19)
Cl2 Ru1 S1 C8 -145.02(19)
N1 Ru1 S1 C7 -115.2(2)
N2 Ru1 S1 C7 -129.3(6)
S2 Ru1 S1 C7 62.23(19)
Cl1 Ru1 S1 C7 157.73(19)
Cl2 Ru1 S1 C7 -29.80(19)
N2 Ru1 S2 O2 169.8(2)
S1 Ru1 S2 O2 -12.39(18)
Cl1 Ru1 S2 O2 -103.27(18)
Cl2 Ru1 S2 O2 83.03(18)
N2 Ru1 S2 C9 48.0(2)
S1 Ru1 S2 C9 -134.2(2)
Cl1 Ru1 S2 C9 134.9(2)
Cl2 Ru1 S2 C9 -38.8(2)
N2 Ru1 S2 C10 -64.9(2)
S1 Ru1 S2 C10 112.9(2)
Cl1 Ru1 S2 C10 22.0(2)
Cl2 Ru1 S2 C10 -151.7(2)
N2 Ru1 N1 C6 4.5(3)
S1 Ru1 N1 C6 -172.8(3)
Cl1 Ru1 N1 C6 -82.1(3)
Cl2 Ru1 N1 C6 91.8(3)
N1 Ru1 N2 C1 -4.2(3)
S1 Ru1 N2 C1 10.0(8)
S2 Ru1 N2 C1 178.5(3)
Cl1 Ru1 N2 C1 83.4(3)
Cl2 Ru1 N2 C1 -90.3(3)
Ru1 N2 C1 C6 3.4(5)
Ru1 N2 C1 C2 -175.6(4)
C6 C1 C2 C3 0.9(7)
N2 C1 C2 C3 179.9(4)
C1 C2 C3 C4 -1.0(7)
C2 C3 C4 C5 0.7(7)
C3 C4 C5 C6 -0.4(7)
C2 C1 C6 C5 -0.6(7)
N2 C1 C6 C5 -179.6(4)
C2 C1 C6 N1 179.6(4)
N2 C1 C6 N1 0.5(6)
C4 C5 C6 C1 0.3(7)
C4 C5 C6 N1 -179.8(4)
Ru1 N1 C6 C1 -4.2(5)
Ru1 N1 C6 C5 175.9(4)
